data_7043395
loop_
_publ_author_name
'Struch, Niklas'
'Topi\'c, Filip'
'Rissanen, Kari'
'L\"utzen, Arne'

_publ_section_title
;
 Electron-deficient trifluoromethyl-substituted sub-components affect the
 properties of M4L4 tetrahedral cages
;
_journal_name_full 'Dalton Trans.'
_journal_paper_doi 10.1039/C7DT02182H
_journal_year 2017
_chemical_formula_moiety 'C160 H96 F36 Fe4 N24 O4, 0.73(C F3 O3 S), 3.67(F6 P), 5(C2 H3 N)'
_chemical_formula_sum 'C170.72 H111 F60.23 Fe4 N29 O6.17 P3.67 S0.73'
_chemical_formula_weight 4172.09
_space_group_crystal_system monoclinic
_space_group_IT_number 15
_space_group_name_Hall '-I 2ya'
_space_group_name_H-M_alt 'I 1 2/a 1'
_symmetry_space_group_name_Hall '-I 2ya'
_symmetry_space_group_name_H-M 'I 1 2/a 1'
_atom_sites_solution_hydrogens geom
_atom_sites_solution_primary iterative
_atom_sites_solution_secondary difmap
_audit_creation_method SHELXL-2016/6
_audit_update_record
;
2017-03-28 deposited with the CCDC.
2017-06-21 downloaded from the CCDC.
;
_cell_angle_alpha 90
_cell_angle_beta 90.077(2)
_cell_angle_gamma 90
_cell_formula_units_Z 4
_cell_length_a 39.5026(9)
_cell_length_b 21.4950(6)
_cell_length_c 30.4701(9)
_cell_measurement_reflns_used 12239
_cell_measurement_temperature 123.0(1)
_cell_measurement_theta_max 73.5020
_cell_measurement_theta_min 4.1010
_cell_volume 25872.4(12)
_computing_cell_refinement 'CrysAlisPro 1.171.38.43 (Rigaku OD, 2015)'
_computing_data_collection 'CrysAlisPro 1.171.38.43 (Rigaku OD, 2015)'
_computing_data_reduction 'CrysAlisPro 1.171.38.43 (Rigaku OD, 2015)'
_computing_publication_material 'OLEX2 (Dolomanov et al., 2009) & WinGX (Farrugia, 2012)'
_computing_structure_refinement 'SHELXL-2016/6 (Sheldrick, 2015)'
_computing_structure_solution 'SHELXT-2014/5 (Sheldrick, 2015)'
_diffrn_ambient_environment N~2~
_diffrn_ambient_temperature 123.0(1)
_diffrn_detector 'CCD plate'
_diffrn_detector_area_resol_mean 5.1977
_diffrn_detector_type Atlas
_diffrn_measured_fraction_theta_full 0.962
_diffrn_measured_fraction_theta_max 0.926
_diffrn_measurement_device 'four-circle diffractometer'
_diffrn_measurement_device_type 'SuperNova, Dual, Cu at zero, Atlas'
_diffrn_radiation_monochromator mirror
_diffrn_radiation_probe x-ray
_diffrn_radiation_type 'Cu K\a'
_diffrn_radiation_wavelength 1.54184
_diffrn_reflns_av_R_equivalents 0.0266
_diffrn_reflns_av_unetI/netI 0.0378
_diffrn_reflns_Laue_measured_fraction_full 0.962
_diffrn_reflns_Laue_measured_fraction_max 0.926
_diffrn_reflns_limit_h_max 48
_diffrn_reflns_limit_h_min -46
_diffrn_reflns_limit_k_max 17
_diffrn_reflns_limit_k_min -26
_diffrn_reflns_limit_l_max 35
_diffrn_reflns_limit_l_min -37
_diffrn_reflns_number 43952
_diffrn_reflns_point_group_measured_fraction_full 0.962
_diffrn_reflns_point_group_measured_fraction_max 0.926
_diffrn_reflns_theta_full 67.750
_diffrn_reflns_theta_max 74.335
_diffrn_reflns_theta_min 3.727
_diffrn_source 'micro-focus sealed X-ray tube'
_diffrn_source_type 'SuperNova (Cu) X-ray Source'
_exptl_absorpt_coefficient_mu 2.816
_exptl_absorpt_correction_T_max 0.662
_exptl_absorpt_correction_T_min 0.507
_exptl_absorpt_correction_type analytical
_exptl_absorpt_process_details
;
CrysAlisPro 1.171.38.43 (Rigaku Oxford Diffraction, 2015)
Analytical numeric absorption correction using a multifaceted crystal
 model based on expressions derived by R.C. Clark & J.S. Reid.
(Clark, R. C. & Reid, J. S. (1995). Acta Cryst. A51, 887-897)
Empirical absorption correction using spherical harmonics,
 implemented in SCALE3 ABSPACK scaling algorithm.
;
_exptl_crystal_colour 'dark violet'
_exptl_crystal_density_diffrn 1.071
_exptl_crystal_density_method 'not measured'
_exptl_crystal_description block
_exptl_crystal_F_000 8402
_exptl_crystal_size_max 0.415
_exptl_crystal_size_mid 0.244
_exptl_crystal_size_min 0.190
_refine_diff_density_max 2.543
_refine_diff_density_min -1.494
_refine_diff_density_rms 0.102
_refine_ls_extinction_method none
_refine_ls_goodness_of_fit_ref 1.283
_refine_ls_hydrogen_treatment constr
_refine_ls_matrix_type full
_refine_ls_number_parameters 1479
_refine_ls_number_reflns 24429
_refine_ls_number_restraints 2203
_refine_ls_restrained_S_all 1.283
_refine_ls_R_factor_all 0.1138
_refine_ls_R_factor_gt 0.0965
_refine_ls_shift/su_max 0.001
_refine_ls_shift/su_mean 0.000
_refine_ls_structure_factor_coef Fsqd
_refine_ls_weighting_details 'w=1/[\s^2^(Fo^2^)+(0.2000P)^2^] where P=(Fo^2^+2Fc^2^)/3'
_refine_ls_weighting_scheme calc
_refine_ls_wR_factor_gt 0.2914
_refine_ls_wR_factor_ref 0.3161
_reflns_Friedel_coverage 0.000
_reflns_number_gt 18750
_reflns_number_total 24429
_reflns_threshold_expression 'I > 2\s(I)'
_cod_data_source_file c7dt02182h2.cif
_cod_data_source_block 1
_cod_database_code 7043395
_shelx_shelxl_version_number 2016/6
_shelx_space_group_comment
;
The symmetry employed for this shelxl refinement is uniquely defined
by the following loop, which should always be used as a source of
symmetry information in preference to the above space-group names.
They are only intended as comments.
;
_shelx_estimated_absorpt_t_min 0.388
_shelx_estimated_absorpt_t_max 0.617

loop_
_space_group_symop_operation_xyz
'x, y, z'
'-x+1/2, y, -z'
'x+1/2, y+1/2, z+1/2'
'-x+1, y+1/2, -z+1/2'
'-x, -y, -z'
'x-1/2, -y, z'
'-x+1/2, -y+1/2, -z+1/2'
'x, -y+1/2, z+1/2'

loop_
_atom_site_label
_atom_site_type_symbol
_atom_site_fract_x
_atom_site_fract_y
_atom_site_fract_z
_atom_site_U_iso_or_equiv
_atom_site_adp_type
_atom_site_occupancy
_atom_site_site_symmetry_order
_atom_site_calc_flag
_atom_site_refinement_flags_posn
_atom_site_refinement_flags_adp
_atom_site_refinement_flags_occupancy
_atom_site_disorder_assembly
_atom_site_disorder_group
Fe1 Fe 0.36994(2) 0.23592(3) 0.38424(2) 0.04412(18) Uani 1 1 d . . . . .
Fe2 Fe 0.34509(2) 0.62860(3) 0.64343(2) 0.03970(16) Uani 1 1 d . . . . .
C1 C 0.32775(8) 0.55668(15) 0.41560(10) 0.0417(8) Uani 1 1 d D . . . .
O1 O 0.34861(7) 0.59567(13) 0.38868(8) 0.0456(6) Uani 1 1 d D . . . .
C2A C 0.37148(12) 0.14075(19) 0.31303(14) 0.0561(10) Uani 1 1 d D . . . .
H2A H 0.381356 0.113132 0.333748 0.067 Uiso 1 1 calc R U . . .
C3A C 0.36626(13) 0.1208(2) 0.27061(14) 0.0628(12) Uani 1 1 d D . . . .
C4A C 0.35134(16) 0.1595(2) 0.24000(15) 0.0765(16) Uani 1 1 d D . . . .
H4A H 0.347189 0.145489 0.210918 0.092 Uiso 1 1 calc R U . . .
C5A C 0.34264(14) 0.2189(2) 0.25271(14) 0.0662(13) Uani 1 1 d D . . . .
H5A H 0.332544 0.246946 0.232485 0.079 Uiso 1 1 calc R U . . .
C6A C 0.34892(11) 0.23670(19) 0.29557(13) 0.0539(10) Uani 1 1 d D . . . .
C7A C 0.34197(12) 0.29847(19) 0.31297(12) 0.0534(10) Uani 1 1 d D . . . .
H7A H 0.332172 0.330308 0.295453 0.064 Uiso 1 1 calc R U . . .
C9A C 0.34387(9) 0.36906(16) 0.37026(12) 0.0438(8) Uani 1 1 d D . . . .
C10A C 0.37077(10) 0.40906(19) 0.37709(18) 0.0613(12) Uani 1 1 d D . . . .
H10A H 0.393232 0.395834 0.371064 0.074 Uiso 1 1 calc R U . . .
C11A C 0.36484(10) 0.4680(2) 0.39264(18) 0.0600(11) Uani 1 1 d D . . . .
H11A H 0.383517 0.494683 0.398218 0.072 Uiso 1 1 calc R U . . .
C12A C 0.33226(8) 0.48967(15) 0.40044(11) 0.0397(7) Uani 1 1 d D . . . .
C13A C 0.30584(9) 0.44861(18) 0.39409(17) 0.0551(10) Uani 1 1 d D . . . .
H13A H 0.283329 0.461646 0.400032 0.066 Uiso 1 1 calc R U . . .
C14A C 0.31163(10) 0.38898(19) 0.37925(18) 0.0591(11) Uani 1 1 d D . . . .
H14A H 0.293103 0.361386 0.375215 0.071 Uiso 1 1 calc R U . . .
C15A C 0.37730(13) 0.0567(2) 0.25767(14) 0.0799(16) Uani 1 1 d D . . . .
N1A N 0.36289(9) 0.19843(15) 0.32567(11) 0.0505(8) Uani 1 1 d D . . . .
N8A N 0.34987(8) 0.30738(15) 0.35334(10) 0.0470(7) Uani 1 1 d D . . . .
F16A F 0.39032(12) 0.02489(16) 0.29076(12) 0.0991(13) Uani 1 1 d D . . . .
F17A F 0.39945(12) 0.05818(19) 0.22459(13) 0.1095(14) Uani 1 1 d D . . . .
F18A F 0.35168(12) 0.02423(17) 0.24179(13) 0.1062(14) Uani 1 1 d D . . . .
C2B C 0.39424(10) 0.6146(2) 0.71820(12) 0.0492(9) Uani 1 1 d D . . . .
H2B H 0.377988 0.634540 0.736361 0.059 Uiso 1 1 calc R U . . .
C3B C 0.42470(10) 0.5965(2) 0.73626(12) 0.0515(9) Uani 1 1 d D . . . .
C4B C 0.44892(10) 0.5679(2) 0.71026(13) 0.0525(9) Uani 1 1 d D . . . .
H4B H 0.470154 0.555776 0.722183 0.063 Uiso 1 1 calc R U . . .
C5B C 0.44141(9) 0.5575(2) 0.66671(13) 0.0507(9) Uani 1 1 d D . . . .
H5B H 0.457341 0.537394 0.648153 0.061 Uiso 1 1 calc R U . . .
C6B C 0.41045(9) 0.57652(18) 0.65028(11) 0.0442(8) Uani 1 1 d D . . . .
C7B C 0.39950(9) 0.56753(18) 0.60504(11) 0.0440(8) Uani 1 1 d D . . . .
H7B H 0.413726 0.548829 0.583664 0.053 Uiso 1 1 calc R U . . .
C9B C 0.35855(9) 0.57857(16) 0.55099(10) 0.0404(7) Uani 1 1 d D . . . .
C10B C 0.36160(14) 0.62651(19) 0.52168(13) 0.0606(12) Uani 1 1 d D . . . .
H10B H 0.370931 0.665005 0.531115 0.073 Uiso 1 1 calc R U . . .
C11B C 0.35137(14) 0.61975(18) 0.47880(13) 0.0577(11) Uani 1 1 d D . . . .
H11B H 0.353169 0.654011 0.459239 0.069 Uiso 1 1 calc R U . . .
C12B C 0.33844(9) 0.56362(15) 0.46361(10) 0.0391(7) Uani 1 1 d D . . . .
C13B C 0.33490(15) 0.51618(19) 0.49366(12) 0.0606(12) Uani 1 1 d D . . . .
H13B H 0.325398 0.477761 0.484372 0.073 Uiso 1 1 calc R U . . .
C14B C 0.34482(15) 0.52290(18) 0.53711(13) 0.0596(12) Uani 1 1 d D . . . .
H14B H 0.342170 0.489417 0.557163 0.072 Uiso 1 1 calc R U . . .
C15B C 0.43157(10) 0.6092(2) 0.78369(13) 0.0624(11) Uani 1 1 d D . . . .
N1B N 0.38689(8) 0.60505(15) 0.67571(10) 0.0439(7) Uani 1 1 d D . . . .
N8B N 0.36958(8) 0.58633(14) 0.59579(9) 0.0416(6) Uani 1 1 d D . . . .
F16B F 0.40347(9) 0.6179(2) 0.80677(10) 0.0942(12) Uani 1 1 d D . . . .
F17B F 0.45050(11) 0.65894(19) 0.78951(11) 0.1021(14) Uani 1 1 d D . . . .
F18B F 0.44742(12) 0.56231(19) 0.80313(12) 0.1048(13) Uani 1 1 d D . . . .
C2C C 0.10501(11) 0.73270(19) 0.37119(17) 0.0592(11) Uani 1 1 d D U . . .
H2C H 0.089803 0.712137 0.351855 0.071 Uiso 1 1 calc R U . . .
C3C C 0.09523(12) 0.7874(2) 0.3913(2) 0.0858(17) Uani 1 1 d D U . . .
C4C C 0.11671(14) 0.8185(3) 0.4197(3) 0.102(2) Uani 1 1 d D U . . .
H4C H 0.109568 0.855210 0.434464 0.123 Uiso 1 1 calc R U . . .
C5C C 0.14860(14) 0.7949(3) 0.4260(3) 0.0901(19) Uani 1 1 d D U . . .
H5C H 0.164505 0.816103 0.444041 0.108 Uiso 1 1 calc R U . . .
C6C C 0.15712(10) 0.7399(2) 0.40559(17) 0.0599(11) Uani 1 1 d D U . . .
C7C C 0.18945(10) 0.70879(19) 0.41227(16) 0.0560(10) Uani 1 1 d D . . . .
H7C H 0.206741 0.726270 0.430121 0.067 Uiso 1 1 calc R U . . .
C9C C 0.22603(8) 0.62771(16) 0.39815(11) 0.0409(7) Uani 1 1 d D . . . .
C10C C 0.25025(10) 0.6343(3) 0.36580(15) 0.0634(13) Uani 1 1 d D . . . .
H10C H 0.244649 0.655135 0.339274 0.076 Uiso 1 1 calc R U . . .
C11C C 0.28234(10) 0.6110(2) 0.37161(14) 0.0585(11) Uani 1 1 d D . . . .
H11C H 0.298762 0.616430 0.349176 0.070 Uiso 1 1 calc R U . . .
C12C C 0.29107(8) 0.57976(16) 0.40974(11) 0.0390(7) Uani 1 1 d D . . . .
C13C C 0.26608(9) 0.5711(2) 0.44098(13) 0.0518(9) Uani 1 1 d D . . . .
H13C H 0.271244 0.548364 0.466887 0.062 Uiso 1 1 calc R U . . .
C14C C 0.23365(10) 0.5947(2) 0.43535(13) 0.0540(10) Uani 1 1 d D . . . .
H14C H 0.216854 0.588026 0.457133 0.065 Uiso 1 1 calc R U . . .
C15C C 0.06026(13) 0.8117(2) 0.3839(2) 0.124(2) Uani 1 1 d D U . . .
N1C N 0.13589(8) 0.70818(15) 0.37865(11) 0.0485(7) Uani 1 1 d D U . . .
N8C N 0.19328(7) 0.65651(14) 0.39270(10) 0.0428(7) Uani 1 1 d D . . . .
F16C F 0.0440(3) 0.7849(6) 0.3517(4) 0.123(4) Uani 0.540(19) 1 d D U P A 1
F17C F 0.0580(3) 0.8728(3) 0.3811(7) 0.145(4) Uani 0.540(19) 1 d D U P A 1
F18C F 0.0409(3) 0.8021(8) 0.4202(3) 0.151(4) Uani 0.540(19) 1 d D U P A 1
F26C F 0.0401(3) 0.7711(5) 0.3652(6) 0.117(4) Uani 0.460(19) 1 d D U P A 2
F27C F 0.0626(3) 0.8579(6) 0.3539(6) 0.154(4) Uani 0.460(19) 1 d D U P A 2
F28C F 0.0460(3) 0.8367(10) 0.4184(4) 0.160(4) Uani 0.460(19) 1 d D U P A 2
C2 C 0.30914(8) 0.30380(15) 0.60342(10) 0.0394(7) Uani 1 1 d D . . . .
O2 O 0.32638(7) 0.26896(13) 0.63663(9) 0.0464(6) Uani 1 1 d D . . . .
C2D C 0.43300(12) 0.2603(2) 0.33149(15) 0.0627(11) Uani 1 1 d D U . . .
H2D H 0.422870 0.238306 0.307823 0.075 Uiso 1 1 calc R U . . .
C3D C 0.46485(12) 0.2850(3) 0.32639(15) 0.0731(13) Uani 1 1 d D U . . .
C4D C 0.48049(13) 0.3177(3) 0.35991(17) 0.0792(15) Uani 1 1 d D U . . .
H4D H 0.502372 0.335259 0.356135 0.095 Uiso 1 1 calc R U . . .
C5D C 0.46319(12) 0.3241(3) 0.39897(17) 0.0729(14) Uani 1 1 d D U . . .
H5D H 0.472992 0.345648 0.423044 0.088 Uiso 1 1 calc R U . . .
C6D C 0.43122(10) 0.2982(2) 0.40223(13) 0.0566(10) Uani 1 1 d D U . . .
C7D C 0.41029(10) 0.3033(2) 0.44143(13) 0.0548(10) Uani 1 1 d D . . . .
H7D H 0.418215 0.323605 0.467143 0.066 Uiso 1 1 calc R U . . .
C9D C 0.36080(9) 0.28388(16) 0.47920(11) 0.0421(8) Uani 1 1 d D . . . .
C10D C 0.36001(12) 0.23544(18) 0.50853(13) 0.0533(10) Uani 1 1 d D . . . .
H10D H 0.371083 0.197423 0.501716 0.064 Uiso 1 1 calc R U . . .
C11D C 0.34311(11) 0.24192(18) 0.54802(13) 0.0516(9) Uani 1 1 d D . . . .
H11D H 0.342479 0.207962 0.567957 0.062 Uiso 1 1 calc R U . . .
C12D C 0.32707(9) 0.29715(15) 0.55896(11) 0.0390(7) Uani 1 1 d D . . . .
C13D C 0.32732(10) 0.34466(18) 0.52856(12) 0.0466(8) Uani 1 1 d D . . . .
H13D H 0.315656 0.382217 0.534974 0.056 Uiso 1 1 calc R U . . .
C14D C 0.34426(10) 0.33897(17) 0.48863(12) 0.0470(8) Uani 1 1 d D . . . .
H14D H 0.344441 0.372405 0.468245 0.056 Uiso 1 1 calc R U . . .
C15D C 0.48246(13) 0.2760(3) 0.28311(18) 0.1027(18) Uani 1 1 d D U . . .
N1D N 0.41582(9) 0.26671(18) 0.36958(11) 0.0526(8) Uani 1 1 d D U . . .
N8D N 0.38079(8) 0.27906(15) 0.43959(10) 0.0441(7) Uani 1 1 d D . . . .
F16D F 0.4630(3) 0.2814(6) 0.2490(3) 0.125(3) Uani 0.565(9) 1 d D U P B 1
F17D F 0.49519(19) 0.2170(3) 0.2800(2) 0.097(2) Uani 0.565(9) 1 d D U P B 1
F18D F 0.5113(2) 0.3071(4) 0.2817(3) 0.121(3) Uani 0.565(9) 1 d D U P B 1
F26D F 0.4628(3) 0.2510(6) 0.2522(3) 0.101(3) Uani 0.435(9) 1 d D U P B 2
F27D F 0.5125(2) 0.2568(8) 0.2823(4) 0.136(4) Uani 0.435(9) 1 d D U P B 2
F28D F 0.4851(3) 0.3356(4) 0.2630(3) 0.118(3) Uani 0.435(9) 1 d D U P B 2
C2E C 0.08175(11) 0.1364(2) 0.58609(18) 0.0629(11) Uani 1 1 d D . . . .
H2E H 0.063911 0.160467 0.598235 0.076 Uiso 1 1 calc R U . . .
C3E C 0.07410(11) 0.0809(2) 0.5661(2) 0.0780(16) Uani 1 1 d D . . . .
C4E C 0.09955(13) 0.0444(3) 0.5489(3) 0.0873(18) Uani 1 1 d D . . . .
H4E H 0.094578 0.005689 0.535315 0.105 Uiso 1 1 calc R U . . .
C5E C 0.13225(13) 0.0655(2) 0.5520(2) 0.0817(17) Uani 1 1 d D . . . .
H5E H 0.150418 0.041459 0.540700 0.098 Uiso 1 1 calc R U . . .
C6E C 0.13846(10) 0.12242(19) 0.57186(17) 0.0586(10) Uani 1 1 d D . . . .
C7E C 0.17190(10) 0.1493(2) 0.57605(16) 0.0576(10) Uani 1 1 d D . . . .
H7E H 0.191452 0.128665 0.565234 0.069 Uiso 1 1 calc R U . . .
C9E C 0.20718(9) 0.22999(17) 0.59792(12) 0.0441(8) Uani 1 1 d D . . . .
C10E C 0.22452(10) 0.2319(2) 0.63693(12) 0.0501(9) Uani 1 1 d D . . . .
H10E H 0.214274 0.216207 0.662847 0.060 Uiso 1 1 calc R U . . .
C11E C 0.25694(9) 0.25669(19) 0.63880(12) 0.0451(8) Uani 1 1 d D . . . .
H11E H 0.268572 0.258264 0.666085 0.054 Uiso 1 1 calc R U . . .
C12E C 0.27267(8) 0.27937(16) 0.60090(11) 0.0406(7) Uani 1 1 d D . . . .
C13E C 0.25452(9) 0.27762(19) 0.56211(12) 0.0453(8) Uani 1 1 d D . . . .
H13E H 0.264465 0.293989 0.536187 0.054 Uiso 1 1 calc R U . . .
C14E C 0.22212(9) 0.2526(2) 0.55998(12) 0.0488(9) Uani 1 1 d D . . . .
H14E H 0.210336 0.250934 0.532802 0.059 Uiso 1 1 calc R U . . .
C15E C 0.03806(13) 0.0586(3) 0.5640(2) 0.121(3) Uani 1 1 d D . . . .
N1E N 0.11373(8) 0.15781(16) 0.58904(12) 0.0512(8) Uani 1 1 d D . . . .
N8E N 0.17384(8) 0.20263(15) 0.59517(11) 0.0464(7) Uani 1 1 d D . . . .
F16E F 0.01617(9) 0.1000(2) 0.5779(2) 0.1249(18) Uani 1 1 d D . . . .
F17E F 0.03377(13) 0.0077(2) 0.5883(3) 0.183(3) Uani 1 1 d D . . . .
F18E F 0.02978(12) 0.0426(3) 0.5234(2) 0.179(3) Uani 1 1 d D . . . .
C2F C 0.32685(11) 0.72656(19) 0.70869(14) 0.0524(9) Uani 1 1 d D . . . .
H2F H 0.339777 0.755033 0.691750 0.063 Uiso 1 1 calc R U . . .
C3F C 0.31140(13) 0.7472(2) 0.74639(15) 0.0639(12) Uani 1 1 d D . . . .
C4F C 0.29235(15) 0.7071(2) 0.77191(17) 0.0730(14) Uani 1 1 d D . . . .
H4F H 0.281922 0.720993 0.798221 0.088 Uiso 1 1 calc R U . . .
C5F C 0.28897(14) 0.6464(2) 0.75804(16) 0.0670(13) Uani 1 1 d D . . . .
H5F H 0.275827 0.617537 0.774349 0.080 Uiso 1 1 calc R U . . .
C6F C 0.30515(11) 0.62841(17) 0.71978(13) 0.0512(9) Uani 1 1 d D . . . .
C7F C 0.30369(11) 0.56596(18) 0.70230(13) 0.0509(9) Uani 1 1 d D . . . .
H7F H 0.290908 0.534149 0.716206 0.061 Uiso 1 1 calc R U . . .
C9F C 0.31757(9) 0.49355(15) 0.64910(11) 0.0416(7) Uani 1 1 d D . . . .
C10F C 0.34606(9) 0.45790(16) 0.64173(12) 0.0418(8) Uani 1 1 d D . . . .
H10F H 0.367906 0.474655 0.647286 0.050 Uiso 1 1 calc R U . . .
C11F C 0.34274(9) 0.39763(16) 0.62623(11) 0.0404(7) Uani 1 1 d D . . . .
H11F H 0.362424 0.373432 0.620868 0.049 Uiso 1 1 calc R U . . .
C12F C 0.31091(8) 0.37206(14) 0.61839(11) 0.0382(7) Uani 1 1 d D . . . .
C13F C 0.28264(9) 0.40881(16) 0.62504(14) 0.0460(8) Uani 1 1 d D . . . .
H13F H 0.260798 0.392354 0.619076 0.055 Uiso 1 1 calc R U . . .
C14F C 0.28574(9) 0.46965(17) 0.64036(14) 0.0464(8) Uani 1 1 d D . . . .
H14F H 0.266157 0.494505 0.644776 0.056 Uiso 1 1 calc R U . . .
C15F C 0.31588(12) 0.8138(2) 0.76009(15) 0.0783(16) Uani 1 1 d D . . . .
N1F N 0.32422(8) 0.66746(14) 0.69516(10) 0.0453(7) Uani 1 1 d D . . . .
N8F N 0.32057(8) 0.55560(14) 0.66694(10) 0.0424(6) Uani 1 1 d D . . . .
F16F F 0.33119(11) 0.84781(16) 0.73011(14) 0.1047(15) Uani 1 1 d D . . . .
F17F F 0.33445(11) 0.8179(2) 0.79665(14) 0.1122(15) Uani 1 1 d D . . . .
F18F F 0.28615(9) 0.84025(15) 0.76915(12) 0.0851(10) Uani 1 1 d D . . . .
F1G F 0.45702(19) 0.4768(3) 0.5527(3) 0.184(3) Uani 1 1 d D . . . .
F2G F 0.45742(16) 0.3955(3) 0.50742(19) 0.153(2) Uani 1 1 d D . . . .
F3G F 0.46874(18) 0.3796(4) 0.5782(2) 0.190(3) Uani 1 1 d D . . . .
F4G F 0.42225(15) 0.4287(3) 0.5987(2) 0.143(2) Uani 1 1 d D . . . .
F5G F 0.40874(19) 0.4425(5) 0.5265(3) 0.224(4) Uani 1 1 d D . . . .
F6G F 0.4203(2) 0.3472(3) 0.5512(3) 0.203(4) Uani 1 1 d D . . . .
P1G P 0.43898(6) 0.41242(12) 0.55249(9) 0.1172(8) Uani 1 1 d D . . . .
F1H F 0.4931(4) 0.5091(13) 0.3412(8) 0.155(5) Uani 0.163(5) 1 d D U P C 1
F2H F 0.4696(7) 0.5408(13) 0.2785(7) 0.158(5) Uani 0.163(5) 1 d D U P C 1
F3H F 0.4683(7) 0.4411(10) 0.2962(9) 0.158(5) Uani 0.163(5) 1 d D U P C 1
F4H F 0.4437(6) 0.4665(13) 0.3607(8) 0.156(5) Uani 0.163(5) 1 d D U P C 1
F5H F 0.4468(7) 0.5662(10) 0.3423(9) 0.159(6) Uani 0.163(5) 1 d D U P C 1
F6H F 0.4206(4) 0.4993(14) 0.2985(9) 0.161(5) Uani 0.163(5) 1 d D U P C 1
P1H P 0.4571(3) 0.5029(8) 0.3197(5) 0.143(4) Uani 0.163(5) 1 d D U P C 1
F1H' F 0.4754(3) 0.4499(6) 0.3344(4) 0.155(4) Uani 0.437(5) 1 d D U P C 2
F2H' F 0.4779(3) 0.5312(6) 0.2917(5) 0.159(4) Uani 0.437(5) 1 d D U P C 2
F3H' F 0.4725(2) 0.4421(6) 0.2620(4) 0.147(4) Uani 0.437(5) 1 d D U P C 2
F4H' F 0.4275(3) 0.4194(5) 0.3021(4) 0.172(4) Uani 0.437(5) 1 d D U P C 2
F5H' F 0.4287(3) 0.5145(6) 0.3316(4) 0.161(4) Uani 0.437(5) 1 d D U P C 2
F6H' F 0.4286(3) 0.5037(7) 0.2582(5) 0.159(4) Uani 0.437(5) 1 d D U P C 2
P1H' P 0.45102(14) 0.4787(3) 0.2977(2) 0.143(3) Uani 0.437(5) 1 d D U P C 2
C1I C 0.17361(18) -0.0567(3) 0.6478(2) 0.116(3) Uani 0.365(4) 1 d G U P D 1
F1I F 0.1586(2) -0.0652(4) 0.6866(3) 0.121(4) Uani 0.365(4) 1 d G U P D 1
F2I F 0.1904(3) -0.1085(3) 0.6379(4) 0.138(4) Uani 0.365(4) 1 d G U P D 1
F3I F 0.1493(2) -0.0490(5) 0.6179(3) 0.151(5) Uani 0.365(4) 1 d G U P D 1
O1I O 0.2129(3) 0.0166(5) 0.6039(2) 0.121(4) Uani 0.365(4) 1 d G U P D 1
O2I O 0.1787(2) 0.0598(3) 0.6624(3) 0.098(3) Uani 0.365(4) 1 d G U P D 1
O3I O 0.22687(17) -0.0053(4) 0.6803(3) 0.096(3) Uani 0.365(4) 1 d G U P D 1
S1I S 0.20151(15) 0.0108(2) 0.6488(2) 0.0891(16) Uani 0.365(4) 1 d G U P D 1
F1I' F 0.2074(5) 0.0164(9) 0.6014(4) 0.117(4) Uani 0.235(4) 1 d D U P D 2
F2I' F 0.1947(4) 0.0828(5) 0.6565(5) 0.101(4) Uani 0.235(4) 1 d D U P D 2
F3I' F 0.1609(3) 0.0061(9) 0.6406(6) 0.126(4) Uani 0.235(4) 1 d D U P D 2
F4I' F 0.2053(5) -0.0618(5) 0.6484(6) 0.119(4) Uani 0.235(4) 1 d D U P D 2
F5I' F 0.2381(3) 0.0201(7) 0.6632(5) 0.100(3) Uani 0.235(4) 1 d D U P D 2
F6I' F 0.1915(4) 0.0031(7) 0.7023(4) 0.108(4) Uani 0.235(4) 1 d D U P D 2
P1I' P 0.1996(3) 0.0102(5) 0.6521(3) 0.096(3) Uani 0.235(4) 1 d D U P D 2
C2S C 0.4751(2) 0.0857(5) 0.3154(4) 0.133(4) Uani 1 1 d D . . . .
C3S C 0.5058(2) 0.0431(6) 0.3195(6) 0.210(8) Uani 1 1 d D . . . .
H3S1 H 0.514856 0.045632 0.349374 0.315 Uiso 1 1 calc R U . . .
H3S2 H 0.523188 0.056179 0.298531 0.315 Uiso 1 1 calc R U . . .
H3S3 H 0.499033 0.000152 0.313176 0.315 Uiso 1 1 calc R U . . .
N1S N 0.4508(2) 0.1134(4) 0.3168(3) 0.140(3) Uani 1 1 d D . . . .
C2T C 0.4247(4) 0.3136(9) 0.6708(6) 0.127(6) Uani 0.5 1 d D . P . .
C3T C 0.4564(5) 0.3513(9) 0.6823(7) 0.133(6) Uani 0.5 1 d D . P . .
H3T1 H 0.475653 0.335482 0.665458 0.199 Uiso 0.5 1 calc R U P . .
H3T2 H 0.461113 0.347389 0.713731 0.199 Uiso 0.5 1 calc R U P . .
H3T3 H 0.452586 0.395166 0.674982 0.199 Uiso 0.5 1 calc R U P . .
N1T N 0.4000(3) 0.2909(8) 0.6604(5) 0.132(6) Uani 0.5 1 d D . P . .
C2U C 0.1942(3) -0.0088(5) 0.2215(4) 0.122(3) Uani 1 1 d D . . . .
C3U C 0.1559(2) -0.0127(5) 0.2198(3) 0.123(3) Uani 1 1 d D . . . .
H3U1 H 0.149127 -0.042895 0.197375 0.184 Uiso 1 1 calc R U . . .
H3U2 H 0.146585 0.028246 0.212501 0.184 Uiso 1 1 calc R U . . .
H3U3 H 0.147350 -0.025990 0.248470 0.184 Uiso 1 1 calc R U . . .
N1U N 0.2228(2) -0.0117(5) 0.2227(3) 0.140(3) Uani 1 1 d D . . . .

loop_
_atom_site_aniso_label
_atom_site_aniso_U_11
_atom_site_aniso_U_22
_atom_site_aniso_U_33
_atom_site_aniso_U_23
_atom_site_aniso_U_13
_atom_site_aniso_U_12
Fe1 0.0440(3) 0.0524(3) 0.0359(3) -0.0084(2) 0.0067(2) 0.0054(2)
Fe2 0.0428(3) 0.0440(3) 0.0324(3) -0.0064(2) 0.0032(2) -0.0007(2)
C1 0.0410(17) 0.051(2) 0.0331(17) 0.0066(14) 0.0060(14) -0.0052(15)
O1 0.0488(14) 0.0529(15) 0.0352(13) 0.0028(11) 0.0103(11) -0.0095(11)
C2A 0.059(2) 0.059(2) 0.050(2) -0.0167(19) 0.0038(19) 0.0059(19)
C3A 0.069(3) 0.070(3) 0.050(2) -0.018(2) -0.003(2) 0.007(2)
C4A 0.098(4) 0.085(4) 0.046(3) -0.029(2) -0.004(3) 0.020(3)
C5A 0.082(3) 0.074(3) 0.043(2) -0.015(2) 0.000(2) 0.020(3)
C6A 0.055(2) 0.064(3) 0.043(2) -0.0154(18) 0.0071(17) 0.0072(19)
C7A 0.063(2) 0.060(2) 0.037(2) -0.0072(17) 0.0061(17) 0.0128(19)
C9A 0.0501(19) 0.051(2) 0.0299(16) -0.0030(14) 0.0070(14) 0.0053(16)
C10A 0.046(2) 0.058(2) 0.080(3) -0.003(2) 0.021(2) 0.0016(18)
C11A 0.0393(19) 0.060(2) 0.081(3) -0.006(2) 0.008(2) -0.0036(18)
C12A 0.0437(17) 0.0511(19) 0.0244(15) -0.0001(13) 0.0050(13) 0.0000(15)
C13A 0.0390(19) 0.055(2) 0.072(3) -0.014(2) 0.0087(18) 0.0009(17)
C14A 0.044(2) 0.054(2) 0.079(3) -0.016(2) 0.005(2) -0.0029(18)
C15A 0.104(4) 0.074(3) 0.062(3) -0.022(3) -0.005(3) 0.025(3)
N1A 0.0501(17) 0.059(2) 0.0421(17) -0.0109(15) 0.0079(14) 0.0090(15)
N8A 0.0481(17) 0.0560(18) 0.0369(16) -0.0091(14) 0.0088(13) 0.0054(14)
F16A 0.143(3) 0.081(2) 0.073(2) -0.0297(18) -0.025(2) 0.042(2)
F17A 0.140(4) 0.104(3) 0.084(3) -0.034(2) 0.022(2) 0.044(3)
F18A 0.169(4) 0.074(2) 0.075(2) -0.0251(18) -0.034(3) -0.002(2)
C2B 0.054(2) 0.058(2) 0.0359(19) -0.0031(16) -0.0002(16) -0.0060(18)
C3B 0.052(2) 0.061(2) 0.041(2) 0.0022(17) -0.0026(16) -0.0087(18)
C4B 0.048(2) 0.063(2) 0.046(2) 0.0035(18) -0.0028(17) -0.0025(18)
C5B 0.0455(19) 0.060(2) 0.046(2) 0.0005(17) 0.0008(16) -0.0030(17)
C6B 0.0454(18) 0.0476(19) 0.0395(19) -0.0038(15) 0.0038(15) -0.0038(15)
C7B 0.0438(18) 0.050(2) 0.0384(19) -0.0060(15) 0.0054(14) -0.0065(15)
C9B 0.0427(17) 0.0456(18) 0.0328(17) -0.0052(14) 0.0058(14) 0.0011(14)
C10B 0.089(3) 0.052(2) 0.041(2) -0.0039(17) 0.003(2) -0.024(2)
C11B 0.090(3) 0.047(2) 0.036(2) 0.0033(16) 0.001(2) -0.015(2)
C12B 0.0397(16) 0.0450(18) 0.0326(17) 0.0010(14) 0.0057(13) -0.0014(14)
C13B 0.100(4) 0.049(2) 0.0333(19) 0.0005(16) -0.006(2) -0.016(2)
C14B 0.101(4) 0.043(2) 0.036(2) 0.0003(16) -0.007(2) -0.011(2)
C15B 0.062(3) 0.079(3) 0.046(2) 0.002(2) -0.004(2) -0.008(2)
N1B 0.0472(16) 0.0489(16) 0.0355(15) -0.0041(13) 0.0031(12) -0.0056(13)
N8B 0.0463(16) 0.0434(15) 0.0352(15) -0.0031(12) 0.0040(12) -0.0028(13)
F16B 0.081(2) 0.162(4) 0.0395(15) -0.0060(18) 0.0017(14) -0.017(2)
F17B 0.128(3) 0.130(3) 0.0483(17) -0.0117(18) -0.0032(18) -0.066(3)
F18B 0.137(4) 0.118(3) 0.060(2) 0.0054(19) -0.034(2) 0.013(3)
C2C 0.051(2) 0.052(2) 0.074(3) 0.002(2) -0.002(2) 0.0070(18)
C3C 0.063(3) 0.067(3) 0.127(5) -0.017(3) -0.006(3) 0.016(2)
C4C 0.074(3) 0.074(3) 0.158(6) -0.051(4) -0.016(4) 0.021(3)
C5C 0.071(3) 0.077(3) 0.122(5) -0.039(3) -0.011(3) 0.012(3)
C6C 0.054(2) 0.061(2) 0.065(3) -0.012(2) 0.0038(19) 0.0016(19)
C7C 0.050(2) 0.059(2) 0.060(3) -0.011(2) 0.0020(19) 0.0035(18)
C9C 0.0416(17) 0.0453(18) 0.0356(18) 0.0011(14) 0.0029(14) -0.0027(14)
C10C 0.049(2) 0.096(4) 0.045(2) 0.030(2) 0.0112(18) 0.009(2)
C11C 0.049(2) 0.084(3) 0.042(2) 0.023(2) 0.0111(17) 0.003(2)
C12C 0.0437(18) 0.0421(17) 0.0313(16) 0.0008(13) 0.0050(13) -0.0022(14)
C13C 0.048(2) 0.069(3) 0.039(2) 0.0173(18) 0.0098(16) 0.0080(18)
C14C 0.051(2) 0.069(3) 0.042(2) 0.0144(18) 0.0148(17) 0.0076(19)
C15C 0.071(3) 0.085(3) 0.218(7) -0.044(4) -0.027(4) 0.034(3)
N1C 0.0470(16) 0.0498(17) 0.0487(18) 0.0069(14) 0.0057(14) 0.0039(14)
N8C 0.0442(15) 0.0487(16) 0.0356(15) 0.0070(13) 0.0058(12) -0.0025(13)
F16C 0.070(5) 0.094(6) 0.205(8) -0.014(6) -0.039(5) 0.025(4)
F17C 0.103(6) 0.081(4) 0.250(11) -0.045(6) -0.045(7) 0.046(4)
F18C 0.092(5) 0.128(8) 0.232(8) -0.050(6) 0.002(5) 0.058(6)
F26C 0.058(5) 0.093(6) 0.201(9) -0.027(6) -0.021(6) 0.023(4)
F27C 0.109(6) 0.080(6) 0.272(10) -0.015(7) -0.058(7) 0.047(5)
F28C 0.095(6) 0.129(9) 0.256(9) -0.091(7) -0.024(6) 0.066(7)
C2 0.0436(17) 0.0443(18) 0.0304(16) 0.0035(13) 0.0051(13) 0.0004(14)
O2 0.0492(14) 0.0537(15) 0.0362(13) 0.0079(11) 0.0003(11) 0.0043(11)
C2D 0.063(2) 0.078(3) 0.047(2) -0.010(2) 0.023(2) 0.003(2)
C3D 0.066(3) 0.089(3) 0.064(3) -0.004(2) 0.030(2) 0.001(2)
C4D 0.061(3) 0.096(4) 0.081(3) -0.003(3) 0.027(3) -0.012(3)
C5D 0.062(3) 0.093(4) 0.064(3) -0.008(3) 0.019(2) -0.017(3)
C6D 0.052(2) 0.071(3) 0.046(2) -0.0066(19) 0.0111(17) -0.0021(19)
C7D 0.054(2) 0.069(3) 0.041(2) -0.0111(18) 0.0107(17) -0.007(2)
C9D 0.0437(18) 0.053(2) 0.0301(16) -0.0074(14) 0.0055(14) -0.0005(15)
C10D 0.070(3) 0.047(2) 0.042(2) -0.0049(16) 0.0139(19) 0.0109(19)
C11D 0.063(2) 0.047(2) 0.045(2) 0.0028(16) 0.0097(18) 0.0025(18)
C12D 0.0391(16) 0.0436(18) 0.0344(17) -0.0009(13) 0.0059(13) -0.0009(14)
C13D 0.055(2) 0.048(2) 0.0374(19) -0.0003(15) 0.0088(16) 0.0082(17)
C14D 0.056(2) 0.049(2) 0.0360(18) 0.0040(15) 0.0089(16) 0.0033(17)
C15D 0.093(4) 0.135(4) 0.079(3) -0.009(3) 0.047(3) -0.009(3)
N1D 0.0520(18) 0.065(2) 0.0413(17) -0.0053(15) 0.0150(14) 0.0073(15)
N8D 0.0464(16) 0.0520(17) 0.0341(15) -0.0053(13) 0.0070(12) 0.0016(14)
F16D 0.129(6) 0.176(9) 0.070(4) 0.026(6) 0.040(4) 0.018(6)
F17D 0.090(4) 0.122(5) 0.079(4) -0.030(4) 0.044(3) 0.000(4)
F18D 0.117(5) 0.133(6) 0.115(5) -0.028(5) 0.085(4) -0.030(5)
F26D 0.115(6) 0.130(8) 0.059(4) -0.009(5) 0.047(4) -0.014(6)
F27D 0.106(6) 0.183(10) 0.119(7) 0.001(8) 0.052(5) 0.018(7)
F28D 0.126(7) 0.152(7) 0.075(5) 0.013(5) 0.050(5) -0.023(6)
C2E 0.051(2) 0.070(3) 0.068(3) 0.002(2) 0.004(2) -0.014(2)
C3E 0.057(3) 0.070(3) 0.107(5) -0.011(3) 0.009(3) -0.015(2)
C4E 0.072(3) 0.071(3) 0.119(5) -0.021(3) 0.003(3) -0.015(3)
C5E 0.063(3) 0.066(3) 0.116(5) -0.022(3) 0.006(3) -0.007(2)
C6E 0.052(2) 0.060(2) 0.064(3) 0.001(2) -0.0004(19) -0.0043(18)
C7E 0.049(2) 0.061(2) 0.063(3) -0.003(2) 0.0040(19) -0.0026(19)
C9E 0.0453(19) 0.0479(19) 0.0389(19) 0.0051(15) 0.0060(15) -0.0006(15)
C10E 0.050(2) 0.061(2) 0.039(2) 0.0087(17) 0.0052(16) -0.0029(18)
C11E 0.0467(19) 0.056(2) 0.0326(17) 0.0030(15) 0.0031(14) -0.0011(16)
C12E 0.0473(18) 0.0402(17) 0.0344(17) 0.0045(13) 0.0038(14) 0.0023(14)
C13E 0.0481(19) 0.053(2) 0.0352(18) 0.0049(15) 0.0035(15) -0.0074(16)
C14E 0.048(2) 0.063(2) 0.0356(18) 0.0060(16) 0.0030(15) -0.0073(17)
C15E 0.068(4) 0.095(4) 0.198(8) -0.045(5) 0.020(5) -0.030(3)
N1E 0.0487(17) 0.0573(19) 0.0475(18) 0.0102(15) 0.0040(14) -0.0102(14)
N8E 0.0488(17) 0.0505(17) 0.0398(16) 0.0095(13) 0.0014(13) -0.0061(14)
F16E 0.0539(18) 0.125(3) 0.195(5) -0.041(3) 0.016(2) -0.021(2)
F17E 0.098(3) 0.114(4) 0.338(10) 0.008(5) 0.057(5) -0.047(3)
F18E 0.074(3) 0.221(6) 0.243(7) -0.122(6) -0.015(4) -0.040(3)
C2F 0.056(2) 0.056(2) 0.045(2) -0.0151(18) 0.0048(17) -0.0004(18)
C3F 0.068(3) 0.067(3) 0.057(3) -0.027(2) 0.011(2) -0.001(2)
C4F 0.085(3) 0.081(3) 0.053(3) -0.021(2) 0.024(2) 0.009(3)
C5F 0.075(3) 0.074(3) 0.052(3) -0.011(2) 0.026(2) 0.000(2)
C6F 0.054(2) 0.057(2) 0.042(2) -0.0091(17) 0.0088(17) 0.0027(18)
C7F 0.057(2) 0.053(2) 0.042(2) -0.0035(17) 0.0129(17) 0.0007(18)
C9F 0.0503(19) 0.0426(18) 0.0320(16) -0.0020(14) 0.0029(14) -0.0005(15)
C10F 0.0409(17) 0.0495(19) 0.0350(17) 0.0009(14) 0.0036(14) -0.0009(15)
C11F 0.0438(17) 0.0461(18) 0.0314(16) 0.0013(14) 0.0059(13) 0.0034(15)
C12F 0.0469(18) 0.0417(17) 0.0258(15) 0.0023(12) 0.0028(13) -0.0011(14)
C13F 0.0425(18) 0.0469(19) 0.049(2) -0.0036(16) -0.0013(15) -0.0013(15)
C14F 0.0438(18) 0.0456(19) 0.050(2) -0.0055(16) 0.0008(16) 0.0039(15)
C15F 0.083(4) 0.079(3) 0.074(4) -0.042(3) 0.015(3) -0.005(3)
N1F 0.0497(17) 0.0475(17) 0.0387(16) -0.0109(13) 0.0043(13) 0.0004(14)
N8F 0.0442(15) 0.0464(16) 0.0367(15) -0.0035(12) 0.0034(12) 0.0008(13)
F16F 0.129(3) 0.0666(19) 0.119(3) -0.046(2) 0.052(3) -0.023(2)
F17F 0.108(3) 0.119(3) 0.110(3) -0.074(3) -0.003(2) -0.003(2)
F18F 0.095(2) 0.0752(19) 0.085(2) -0.0367(17) 0.0224(18) 0.0080(17)
F1G 0.169(6) 0.147(5) 0.237(8) -0.065(5) 0.087(6) -0.038(4)
F2G 0.143(5) 0.193(6) 0.122(4) -0.050(4) -0.004(4) -0.015(4)
F3G 0.146(5) 0.294(9) 0.129(5) -0.018(5) -0.014(4) 0.064(6)
F4G 0.131(4) 0.118(4) 0.180(5) -0.035(4) 0.055(4) -0.001(3)
F5G 0.129(5) 0.276(10) 0.267(10) 0.026(8) -0.033(6) 0.045(6)
F6G 0.265(9) 0.180(6) 0.164(7) -0.051(5) 0.030(6) -0.101(6)
P1G 0.0924(13) 0.1218(16) 0.137(2) -0.0402(15) -0.0020(13) 0.0017(11)
F1H 0.097(8) 0.204(12) 0.163(11) 0.070(10) 0.046(8) 0.064(8)
F2H 0.111(9) 0.213(10) 0.150(9) 0.079(9) 0.038(8) 0.047(9)
F3H 0.110(8) 0.204(8) 0.160(9) 0.066(8) 0.049(8) 0.055(7)
F4H 0.104(9) 0.198(10) 0.167(9) 0.089(9) 0.053(8) 0.044(9)
F5H 0.122(12) 0.186(11) 0.169(12) 0.074(10) 0.064(10) 0.073(10)
F6H 0.102(7) 0.212(10) 0.171(10) 0.085(9) 0.046(8) 0.051(8)
P1H 0.088(5) 0.182(7) 0.159(7) 0.080(6) 0.057(5) 0.076(5)
F1H' 0.120(6) 0.192(8) 0.151(7) 0.097(7) 0.040(5) 0.075(6)
F2H' 0.124(6) 0.202(8) 0.150(8) 0.077(6) 0.038(6) 0.049(6)
F3H' 0.062(4) 0.226(9) 0.152(8) 0.061(7) 0.032(5) 0.037(6)
F4H' 0.125(7) 0.213(8) 0.179(9) 0.089(7) 0.074(6) 0.039(6)
F5H' 0.103(6) 0.222(9) 0.160(8) 0.064(7) 0.072(6) 0.053(6)
F6H' 0.104(6) 0.214(9) 0.159(8) 0.091(7) 0.025(6) 0.051(6)
P1H' 0.090(3) 0.194(5) 0.146(5) 0.101(4) 0.055(3) 0.072(3)
C1I 0.142(7) 0.111(6) 0.095(7) 0.009(6) -0.005(6) 0.012(6)
F1I 0.148(10) 0.106(8) 0.109(7) 0.034(6) -0.006(7) 0.011(7)
F2I 0.187(11) 0.107(7) 0.119(9) -0.017(7) -0.010(8) 0.000(7)
F3I 0.177(10) 0.152(10) 0.122(9) 0.020(8) -0.035(8) -0.011(8)
O1I 0.166(10) 0.113(8) 0.084(6) 0.017(7) 0.043(7) 0.039(8)
O2I 0.113(7) 0.088(6) 0.094(7) 0.026(5) 0.023(6) 0.044(5)
O3I 0.112(6) 0.084(6) 0.091(6) 0.006(5) 0.008(5) 0.034(5)
S1I 0.107(3) 0.084(3) 0.077(3) 0.017(3) 0.028(3) 0.038(3)
F1I' 0.159(9) 0.112(9) 0.080(6) 0.016(7) 0.028(7) 0.037(9)
F2I' 0.129(9) 0.096(6) 0.079(7) 0.034(6) 0.034(7) 0.051(6)
F3I' 0.142(6) 0.130(8) 0.106(8) 0.010(8) 0.005(6) 0.021(7)
F4I' 0.153(8) 0.096(6) 0.107(8) 0.016(6) -0.006(8) 0.019(6)
F5I' 0.129(7) 0.088(8) 0.083(8) 0.022(7) 0.019(6) 0.032(6)
F6I' 0.135(8) 0.107(7) 0.083(6) 0.030(6) 0.027(6) 0.019(7)
P1I' 0.124(5) 0.091(5) 0.074(4) 0.027(4) 0.032(4) 0.029(5)
C2S 0.094(5) 0.142(7) 0.165(9) -0.088(7) 0.035(5) -0.002(4)
C3S 0.076(5) 0.230(13) 0.32(2) -0.174(13) 0.007(8) 0.020(6)
N1S 0.110(5) 0.156(7) 0.153(8) -0.052(6) 0.033(5) 0.015(5)
C2T 0.094(8) 0.190(17) 0.098(11) 0.038(11) 0.021(8) 0.049(9)
C3T 0.146(13) 0.150(15) 0.103(13) -0.005(12) 0.008(11) 0.049(11)
N1T 0.082(7) 0.198(15) 0.118(11) 0.065(10) 0.027(7) 0.045(8)
C2U 0.131(5) 0.118(6) 0.119(7) -0.005(5) 0.028(6) -0.015(6)
C3U 0.121(5) 0.125(7) 0.122(7) 0.043(6) 0.006(5) 0.027(5)
N1U 0.121(5) 0.156(7) 0.144(7) -0.032(6) 0.033(5) -0.033(5)

loop_
_atom_type_symbol
_atom_type_description
_atom_type_scat_dispersion_real
_atom_type_scat_dispersion_imag
_atom_type_scat_source
C C 0.0181 0.0091 'International Tables Vol C Tables 4.2.6.8 and 6.1.1.4'
H H 0.0000 0.0000 'International Tables Vol C Tables 4.2.6.8 and 6.1.1.4'
F F 0.0727 0.0534 'International Tables Vol C Tables 4.2.6.8 and 6.1.1.4'
Fe Fe -1.1336 3.1974 'International Tables Vol C Tables 4.2.6.8 and 6.1.1.4'
N N 0.0311 0.0180 'International Tables Vol C Tables 4.2.6.8 and 6.1.1.4'
O O 0.0492 0.0322 'International Tables Vol C Tables 4.2.6.8 and 6.1.1.4'
P P 0.2955 0.4335 'International Tables Vol C Tables 4.2.6.8 and 6.1.1.4'
S S 0.3331 0.5567 'International Tables Vol C Tables 4.2.6.8 and 6.1.1.4'

loop_
_geom_angle_atom_site_label_1
_geom_angle_atom_site_label_2
_geom_angle_atom_site_label_3
_geom_angle
_geom_angle_site_symmetry_1
_geom_angle_site_symmetry_3
N8A Fe1 N8D 97.42(13) . .
N8A Fe1 N1A 80.23(13) . .
N8D Fe1 N1A 173.71(14) . .
N8A Fe1 N1E 172.98(14) . 2_556
N8D Fe1 N1E 88.66(15) . 2_556
N1A Fe1 N1E 94.07(14) . 2_556
N8A Fe1 N8E 94.73(13) . 2_556
N8D Fe1 N8E 95.05(13) . 2_556
N1A Fe1 N8E 90.97(14) . 2_556
N1E Fe1 N8E 81.18(13) 2_556 2_556
N8A Fe1 N1D 89.97(15) . .
N8D Fe1 N1D 80.67(13) . .
N1A Fe1 N1D 93.45(14) . .
N1E Fe1 N1D 94.50(15) 2_556 .
N8E Fe1 N1D 174.03(15) 2_556 .
N8C Fe2 N1F 89.74(14) 2_556 .
N8C Fe2 N8B 96.16(12) 2_556 .
N1F Fe2 N8B 174.08(14) . .
N8C Fe2 N8F 93.86(13) 2_556 .
N1F Fe2 N8F 80.84(12) . .
N8B Fe2 N8F 98.18(12) . .
N8C Fe2 N1C 80.75(13) 2_556 2_556
N1F Fe2 N1C 93.72(13) . 2_556
N8B Fe2 N1C 87.78(13) . 2_556
N8F Fe2 N1C 172.40(13) . 2_556
N8C Fe2 N1B 174.16(13) 2_556 .
N1F Fe2 N1B 93.47(13) . .
N8B Fe2 N1B 80.71(12) . .
N8F Fe2 N1B 91.47(13) . .
N1C Fe2 N1B 94.16(13) 2_556 .
O1 C1 C12A 108.1(3) . .
O1 C1 C12B 109.4(3) . .
C12A C1 C12B 110.5(3) . .
O1 C1 C12C 106.7(3) . .
C12A C1 C12C 112.3(3) . .
C12B C1 C12C 109.7(3) . .
N1A C2A C3A 121.3(4) . .
N1A C2A H2A 119.4 . .
C3A C2A H2A 119.4 . .
C2A C3A C4A 120.7(4) . .
C2A C3A C15A 119.3(4) . .
C4A C3A C15A 120.0(4) . .
C5A C4A C3A 118.3(4) . .
C5A C4A H4A 120.8 . .
C3A C4A H4A 120.8 . .
C4A C5A C6A 118.5(4) . .
C4A C5A H5A 120.7 . .
C6A C5A H5A 120.7 . .
N1A C6A C5A 123.1(4) . .
N1A C6A C7A 112.7(3) . .
C5A C6A C7A 124.2(4) . .
N8A C7A C6A 116.1(4) . .
N8A C7A H7A 122.0 . .
C6A C7A H7A 122.0 . .
C14A C9A C10A 119.3(3) . .
C14A C9A N8A 120.7(3) . .
C10A C9A N8A 119.9(3) . .
C11A C10A C9A 119.6(4) . .
C11A C10A H10A 120.2 . .
C9A C10A H10A 120.2 . .
C10A C11A C12A 121.8(4) . .
C10A C11A H11A 119.1 . .
C12A C11A H11A 119.1 . .
C13A C12A C11A 117.5(3) . .
C13A C12A C1 123.9(3) . .
C11A C12A C1 118.5(3) . .
C12A C13A C14A 121.0(3) . .
C12A C13A H13A 119.5 . .
C14A C13A H13A 119.5 . .
C9A C14A C13A 120.7(4) . .
C9A C14A H14A 119.7 . .
C13A C14A H14A 119.7 . .
F18A C15A F16A 107.7(4) . .
F18A C15A F17A 103.8(4) . .
F16A C15A F17A 109.5(4) . .
F18A C15A C3A 111.0(4) . .
F16A C15A C3A 112.8(4) . .
F17A C15A C3A 111.5(4) . .
C2A N1A C6A 118.1(3) . .
C2A N1A Fe1 126.9(3) . .
C6A N1A Fe1 115.0(2) . .
C7A N8A C9A 116.1(3) . .
C7A N8A Fe1 116.1(3) . .
C9A N8A Fe1 127.8(2) . .
N1B C2B C3B 121.9(4) . .
N1B C2B H2B 119.0 . .
C3B C2B H2B 119.0 . .
C2B C3B C4B 120.0(3) . .
C2B C3B C15B 119.4(3) . .
C4B C3B C15B 120.6(3) . .
C5B C4B C3B 118.3(4) . .
C5B C4B H4B 120.8 . .
C3B C4B H4B 120.8 . .
C4B C5B C6B 119.3(4) . .
C4B C5B H5B 120.3 . .
C6B C5B H5B 120.3 . .
N1B C6B C5B 122.2(3) . .
N1B C6B C7B 113.4(3) . .
C5B C6B C7B 124.4(3) . .
N8B C7B C6B 116.1(3) . .
N8B C7B H7B 122.0 . .
C6B C7B H7B 122.0 . .
C10B C9B C14B 119.2(3) . .
C10B C9B N8B 120.2(3) . .
C14B C9B N8B 120.6(3) . .
C9B C10B C11B 120.9(4) . .
C9B C10B H10B 119.5 . .
C11B C10B H10B 119.5 . .
C10B C11B C12B 121.1(3) . .
C10B C11B H11B 119.5 . .
C12B C11B H11B 119.5 . .
C13B C12B C11B 117.3(3) . .
C13B C12B C1 122.4(3) . .
C11B C12B C1 120.3(3) . .
C12B C13B C14B 121.9(4) . .
C12B C13B H13B 119.1 . .
C14B C13B H13B 119.1 . .
C9B C14B C13B 119.5(4) . .
C9B C14B H14B 120.2 . .
C13B C14B H14B 120.2 . .
F17B C15B F18B 106.8(4) . .
F17B C15B F16B 106.8(4) . .
F18B C15B F16B 105.4(4) . .
F17B C15B C3B 112.4(3) . .
F18B C15B C3B 112.2(4) . .
F16B C15B C3B 112.7(3) . .
C2B N1B C6B 118.2(3) . .
C2B N1B Fe2 128.1(3) . .
C6B N1B Fe2 113.7(2) . .
C7B N8B C9B 116.7(3) . .
C7B N8B Fe2 116.0(2) . .
C9B N8B Fe2 127.1(2) . .
N1C C2C C3C 120.8(4) . .
N1C C2C H2C 119.6 . .
C3C C2C H2C 119.6 . .
C2C C3C C4C 121.2(4) . .
C2C C3C C15C 119.3(4) . .
C4C C3C C15C 119.5(4) . .
C5C C4C C3C 118.1(5) . .
C5C C4C H4C 121.0 . .
C3C C4C H4C 121.0 . .
C4C C5C C6C 118.6(5) . .
C4C C5C H5C 120.7 . .
C6C C5C H5C 120.7 . .
N1C C6C C5C 123.6(4) . .
N1C C6C C7C 113.3(3) . .
C5C C6C C7C 123.1(4) . .
N8C C7C C6C 116.2(4) . .
N8C C7C H7C 121.9 . .
C6C C7C H7C 121.9 . .
C14C C9C C10C 119.4(3) . .
C14C C9C N8C 120.9(3) . .
C10C C9C N8C 119.7(3) . .
C11C C10C C9C 120.7(4) . .
C11C C10C H10C 119.7 . .
C9C C10C H10C 119.7 . .
C10C C11C C12C 120.9(3) . .
C10C C11C H11C 119.6 . .
C12C C11C H11C 119.6 . .
C11C C12C C13C 117.7(3) . .
C11C C12C C1 119.1(3) . .
C13C C12C C1 123.2(3) . .
C12C C13C C14C 121.6(3) . .
C12C C13C H13C 119.2 . .
C14C C13C H13C 119.2 . .
C9C C14C C13C 119.6(3) . .
C9C C14C H14C 120.2 . .
C13C C14C H14C 120.2 . .
F28C C15C F26C 111.1(8) . .
F16C C15C F17C 111.0(7) . .
F28C C15C F27C 105.7(7) . .
F26C C15C F27C 103.7(8) . .
F16C C15C F18C 105.6(7) . .
F17C C15C F18C 99.5(6) . .
F16C C15C C3C 114.4(6) . .
F28C C15C C3C 114.9(6) . .
F26C C15C C3C 113.3(6) . .
F17C C15C C3C 114.8(6) . .
F27C C15C C3C 107.1(6) . .
F18C C15C C3C 110.1(6) . .
C2C N1C C6C 117.7(3) . .
C2C N1C Fe2 128.5(3) . 2_556
C6C N1C Fe2 113.8(2) . 2_556
C7C N8C C9C 115.4(3) . .
C7C N8C Fe2 115.9(3) . 2_556
C9C N8C Fe2 128.6(2) . 2_556
O2 C2 C12E 107.6(3) . .
O2 C2 C12D 110.8(3) . .
C12E C2 C12D 111.0(3) . .
O2 C2 C12F 105.6(3) . .
C12E C2 C12F 112.5(3) . .
C12D C2 C12F 109.2(3) . .
N1D C2D C3D 121.2(4) . .
N1D C2D H2D 119.4 . .
C3D C2D H2D 119.4 . .
C2D C3D C4D 121.4(4) . .
C2D C3D C15D 118.3(4) . .
C4D C3D C15D 120.4(4) . .
C5D C4D C3D 117.7(4) . .
C5D C4D H4D 121.1 . .
C3D C4D H4D 121.1 . .
C4D C5D C6D 118.4(5) . .
C4D C5D H5D 120.8 . .
C6D C5D H5D 120.8 . .
N1D C6D C5D 124.0(4) . .
N1D C6D C7D 112.8(3) . .
C5D C6D C7D 123.2(4) . .
N8D C7D C6D 116.9(4) . .
N8D C7D H7D 121.6 . .
C6D C7D H7D 121.6 . .
C10D C9D C14D 120.2(3) . .
C10D C9D N8D 120.1(3) . .
C14D C9D N8D 119.5(3) . .
C9D C10D C11D 120.1(3) . .
C9D C10D H10D 120.0 . .
C11D C10D H10D 120.0 . .
C10D C11D C12D 121.1(3) . .
C10D C11D H11D 119.5 . .
C12D C11D H11D 119.5 . .
C13D C12D C11D 118.0(3) . .
C13D C12D C2 121.8(3) . .
C11D C12D C2 120.2(3) . .
C12D C13D C14D 121.7(3) . .
C12D C13D H13D 119.2 . .
C14D C13D H13D 119.2 . .
C9D C14D C13D 118.9(3) . .
C9D C14D H14D 120.5 . .
C13D C14D H14D 120.5 . .
F16D C15D F18D 116.0(7) . .
F27D C15D F26D 113.8(9) . .
F16D C15D F17D 104.2(6) . .
F18D C15D F17D 98.7(5) . .
F27D C15D F28D 102.5(8) . .
F26D C15D F28D 95.8(8) . .
F27D C15D C3D 119.8(7) . .
F16D C15D C3D 114.6(6) . .
F18D C15D C3D 111.2(5) . .
F26D C15D C3D 113.7(6) . .
F17D C15D C3D 110.5(5) . .
F28D C15D C3D 107.2(5) . .
C6D N1D C2D 117.3(4) . .
C6D N1D Fe1 114.4(2) . .
C2D N1D Fe1 128.3(3) . .
C7D N8D C9D 115.7(3) . .
C7D N8D Fe1 115.2(2) . .
C9D N8D Fe1 129.0(2) . .
N1E C2E C3E 122.2(4) . .
N1E C2E H2E 118.9 . .
C3E C2E H2E 118.9 . .
C2E C3E C4E 120.2(4) . .
C2E C3E C15E 120.3(4) . .
C4E C3E C15E 119.5(4) . .
C5E C4E C3E 118.1(5) . .
C5E C4E H4E 120.9 . .
C3E C4E H4E 120.9 . .
C4E C5E C6E 119.2(5) . .
C4E C5E H5E 120.4 . .
C6E C5E H5E 120.4 . .
N1E C6E C5E 122.7(4) . .
N1E C6E C7E 113.8(4) . .
C5E C6E C7E 123.5(4) . .
N8E C7E C6E 116.7(4) . .
N8E C7E H7E 121.7 . .
C6E C7E H7E 121.7 . .
C10E C9E C14E 120.0(3) . .
C10E C9E N8E 121.1(3) . .
C14E C9E N8E 118.9(3) . .
C9E C10E C11E 120.5(3) . .
C9E C10E H10E 119.8 . .
C11E C10E H10E 119.8 . .
C10E C11E C12E 120.7(3) . .
C10E C11E H11E 119.7 . .
C12E C11E H11E 119.7 . .
C13E C12E C11E 117.8(3) . .
C13E C12E C2 122.5(3) . .
C11E C12E C2 119.7(3) . .
C12E C13E C14E 121.8(3) . .
C12E C13E H13E 119.1 . .
C14E C13E H13E 119.1 . .
C9E C14E C13E 119.3(3) . .
C9E C14E H14E 120.3 . .
C13E C14E H14E 120.3 . .
F16E C15E F18E 108.3(5) . .
F16E C15E F17E 107.1(5) . .
F18E C15E F17E 105.9(5) . .
F16E C15E C3E 113.2(4) . .
F18E C15E C3E 110.8(5) . .
F17E C15E C3E 111.1(5) . .
C6E N1E C2E 117.5(4) . .
C6E N1E Fe1 113.9(2) . 2_556
C2E N1E Fe1 128.6(3) . 2_556
C7E N8E C9E 116.2(3) . .
C7E N8E Fe1 114.5(3) . 2_556
C9E N8E Fe1 129.2(3) . 2_556
N1F C2F C3F 121.9(4) . .
N1F C2F H2F 119.0 . .
C3F C2F H2F 119.0 . .
C2F C3F C4F 120.7(4) . .
C2F C3F C15F 119.2(4) . .
C4F C3F C15F 120.1(4) . .
C5F C4F C3F 118.0(4) . .
C5F C4F H4F 121.0 . .
C3F C4F H4F 121.0 . .
C4F C5F C6F 118.6(4) . .
C4F C5F H5F 120.7 . .
C6F C5F H5F 120.7 . .
N1F C6F C5F 123.4(4) . .
N1F C6F C7F 113.1(3) . .
C5F C6F C7F 123.5(4) . .
N8F C7F C6F 116.7(3) . .
N8F C7F H7F 121.7 . .
C6F C7F H7F 121.7 . .
C10F C9F C14F 120.2(3) . .
C10F C9F N8F 120.5(3) . .
C14F C9F N8F 119.3(3) . .
C9F C10F C11F 119.8(3) . .
C9F C10F H10F 120.1 . .
C11F C10F H10F 120.1 . .
C10F C11F C12F 120.9(3) . .
C10F C11F H11F 119.6 . .
C12F C11F H11F 119.6 . .
C13F C12F C11F 118.6(3) . .
C13F C12F C2 123.5(3) . .
C11F C12F C2 117.9(3) . .
C12F C13F C14F 121.0(3) . .
C12F C13F H13F 119.5 . .
C14F C13F H13F 119.5 . .
C9F C14F C13F 119.5(3) . .
C9F C14F H14F 120.3 . .
C13F C14F H14F 120.3 . .
F16F C15F F18F 108.2(4) . .
F16F C15F F17F 106.8(4) . .
F18F C15F F17F 106.3(4) . .
F16F C15F C3F 113.0(3) . .
F18F C15F C3F 111.2(4) . .
F17F C15F C3F 111.1(4) . .
C2F N1F C6F 117.4(3) . .
C2F N1F Fe2 128.1(3) . .
C6F N1F Fe2 114.5(2) . .
C7F N8F C9F 115.6(3) . .
C7F N8F Fe2 114.8(3) . .
C9F N8F Fe2 129.5(2) . .
F1G P1G F5G 89.1(5) . .
F1G P1G F3G 93.1(5) . .
F5G P1G F3G 177.8(5) . .
F1G P1G F6G 178.7(5) . .
F5G P1G F6G 89.9(5) . .
F3G P1G F6G 87.9(5) . .
F1G P1G F4G 89.6(3) . .
F5G P1G F4G 92.2(5) . .
F3G P1G F4G 88.2(4) . .
F6G P1G F4G 91.3(4) . .
F1G P1G F2G 89.8(4) . .
F5G P1G F2G 90.5(5) . .
F3G P1G F2G 89.1(4) . .
F6G P1G F2G 89.4(4) . .
F4G P1G F2G 177.2(4) . .
F4H P1H F1H 91.0(9) . .
F4H P1H F3H 92.0(9) . .
F1H P1H F3H 90.4(9) . .
F4H P1H F2H 178.2(11) . .
F1H P1H F2H 90.3(9) . .
F3H P1H F2H 89.2(9) . .
F4H P1H F5H 89.7(9) . .
F1H P1H F5H 89.0(9) . .
F3H P1H F5H 178.1(11) . .
F2H P1H F5H 89.1(9) . .
F4H P1H F6H 89.5(9) . .
F1H P1H F6H 177.9(11) . .
F3H P1H F6H 91.6(9) . .
F2H P1H F6H 89.1(9) . .
F5H P1H F6H 89.0(9) . .
F5H' P1H' F2H' 96.1(8) . .
F5H' P1H' F4H' 90.6(7) . .
F2H' P1H' F4H' 172.6(7) . .
F5H' P1H' F6H' 91.1(8) . .
F2H' P1H' F6H' 92.6(6) . .
F4H' P1H' F6H' 90.6(7) . .
F5H' P1H' F3H' 177.8(8) . .
F2H' P1H' F3H' 85.0(7) . .
F4H' P1H' F3H' 88.5(6) . .
F6H' P1H' F3H' 86.9(7) . .
F5H' P1H' F1H' 93.9(7) . .
F2H' P1H' F1H' 87.3(7) . .
F4H' P1H' F1H' 89.0(6) . .
F6H' P1H' F1H' 175.0(8) . .
F3H' P1H' F1H' 88.1(6) . .
F3I C1I F2I 107.9 . .
F3I C1I F1I 107.6 . .
F2I C1I F1I 107.9 . .
F3I C1I S1I 110.4 . .
F2I C1I S1I 111.6 . .
F1I C1I S1I 111.3 . .
O3I S1I O1I 116.0 . .
O3I S1I O2I 114.8 . .
O1I S1I O2I 113.8 . .
O3I S1I C1I 104.0 . .
O1I S1I C1I 104.0 . .
O2I S1I C1I 101.9 . .
F4I' P1I' F3I' 93.9(9) . .
F4I' P1I' F5I' 90.6(8) . .
F3I' P1I' F5I' 175.4(9) . .
F4I' P1I' F6I' 90.2(8) . .
F3I' P1I' F6I' 90.7(8) . .
F5I' P1I' F6I' 90.0(8) . .
F4I' P1I' F2I' 178.7(11) . .
F3I' P1I' F2I' 87.3(8) . .
F5I' P1I' F2I' 88.1(8) . .
F6I' P1I' F2I' 89.3(7) . .
F4I' P1I' F1I' 89.1(8) . .
F3I' P1I' F1I' 88.7(8) . .
F5I' P1I' F1I' 90.6(8) . .
F6I' P1I' F1I' 179.1(11) . .
F2I' P1I' F1I' 91.4(8) . .
N1S C2S C3S 171.4(14) . .
C2S C3S H3S1 109.5 . .
C2S C3S H3S2 109.5 . .
H3S1 C3S H3S2 109.5 . .
C2S C3S H3S3 109.5 . .
H3S1 C3S H3S3 109.5 . .
H3S2 C3S H3S3 109.5 . .
N1T C2T C3T 173(2) . .
C2T C3T H3T1 109.5 . .
C2T C3T H3T2 109.5 . .
H3T1 C3T H3T2 109.5 . .
C2T C3T H3T3 109.5 . .
H3T1 C3T H3T3 109.5 . .
H3T2 C3T H3T3 109.5 . .
N1U C2U C3U 173.6(12) . .
C2U C3U H3U1 109.5 . .
C2U C3U H3U2 109.5 . .
H3U1 C3U H3U2 109.5 . .
C2U C3U H3U3 109.5 . .
H3U1 C3U H3U3 109.5 . .
H3U2 C3U H3U3 109.5 . .

loop_
_geom_bond_atom_site_label_1
_geom_bond_atom_site_label_2
_geom_bond_distance
_geom_bond_site_symmetry_2
Fe1 N8A 1.968(3) .
Fe1 N8D 1.971(3) .
Fe1 N1A 1.977(3) .
Fe1 N1E 1.974(4) 2_556
Fe1 N8E 1.975(3) 2_556
Fe1 N1D 1.981(4) .
Fe2 N8C 1.966(3) 2_556
Fe2 N1F 1.966(3) .
Fe2 N8B 1.968(3) .
Fe2 N8F 1.979(3) .
Fe2 N1C 1.986(3) 2_556
Fe2 N1B 1.986(3) .
C1 O1 1.434(4) .
C1 C12A 1.523(4) .
C1 C12B 1.529(4) .
C1 C12C 1.542(4) .
C2A N1A 1.342(5) .
C2A C3A 1.377(5) .
C2A H2A 0.9500 .
C3A C4A 1.380(6) .
C3A C15A 1.499(5) .
C4A C5A 1.378(5) .
C4A H4A 0.9500 .
C5A C6A 1.383(5) .
C5A H5A 0.9500 .
C6A N1A 1.349(5) .
C6A C7A 1.456(5) .
C7A N8A 1.283(5) .
C7A H7A 0.9500 .
C9A C14A 1.372(5) .
C9A C10A 1.382(5) .
C9A N8A 1.442(4) .
C10A C11A 1.373(5) .
C10A H10A 0.9500 .
C11A C12A 1.389(4) .
C11A H11A 0.9500 .
C12A C13A 1.380(5) .
C13A C14A 1.378(5) .
C13A H13A 0.9500 .
C14A H14A 0.9500 .
C15A F18A 1.320(5) .
C15A F16A 1.321(5) .
C15A F17A 1.336(5) .
C2B N1B 1.342(4) .
C2B C3B 1.379(5) .
C2B H2B 0.9500 .
C3B C4B 1.387(5) .
C3B C15B 1.495(5) .
C4B C5B 1.378(5) .
C4B H4B 0.9500 .
C5B C6B 1.383(5) .
C5B H5B 0.9500 .
C6B N1B 1.358(4) .
C6B C7B 1.457(4) .
C7B N8B 1.280(4) .
C7B H7B 0.9500 .
C9B C10B 1.369(5) .
C9B C14B 1.380(5) .
C9B N8B 1.442(4) .
C10B C11B 1.375(5) .
C10B H10B 0.9500 .
C11B C12B 1.389(5) .
C11B H11B 0.9500 .
C12B C13B 1.378(4) .
C13B C14B 1.388(5) .
C13B H13B 0.9500 .
C14B H14B 0.9500 .
C15B F17B 1.317(4) .
C15B F18B 1.325(5) .
C15B F16B 1.328(4) .
C2C N1C 1.347(5) .
C2C C3C 1.382(5) .
C2C H2C 0.9500 .
C3C C4C 1.384(6) .
C3C C15C 1.494(5) .
C4C C5C 1.371(6) .
C4C H4C 0.9500 .
C5C C6C 1.379(5) .
C5C H5C 0.9500 .
C6C N1C 1.357(5) .
C6C C7C 1.456(5) .
C7C N8C 1.281(5) .
C7C H7C 0.9500 .
C9C C14C 1.370(4) .
C9C C10C 1.382(4) .
C9C N8C 1.444(4) .
C10C C11C 1.374(5) .
C10C H10C 0.9500 .
C11C C12C 1.385(4) .
C11C H11C 0.9500 .
C12C C13C 1.385(4) .
C13C C14C 1.389(5) .
C13C H13C 0.9500 .
C14C H14C 0.9500 .
C15C F16C 1.305(6) .
C15C F28C 1.308(6) .
C15C F26C 1.313(6) .
C15C F17C 1.320(5) .
C15C F27C 1.353(6) .
C15C F18C 1.360(6) .
C2 O2 1.431(4) .
C2 C12E 1.535(4) .
C2 C12D 1.536(4) .
C2 C12F 1.538(4) .
C2D N1D 1.352(4) .
C2D C3D 1.374(5) .
C2D H2D 0.9500 .
C3D C4D 1.385(6) .
C3D C15D 1.504(5) .
C4D C5D 1.380(5) .
C4D H4D 0.9500 .
C5D C6D 1.384(5) .
C5D H5D 0.9500 .
C6D N1D 1.347(5) .
C6D C7D 1.458(4) .
C7D N8D 1.277(5) .
C7D H7D 0.9500 .
C9D C10D 1.372(5) .
C9D C14D 1.383(5) .
C9D N8D 1.447(4) .
C10D C11D 1.384(5) .
C10D H10D 0.9500 .
C11D C12D 1.387(5) .
C11D H11D 0.9500 .
C12D C13D 1.379(4) .
C13D C14D 1.395(4) .
C13D H13D 0.9500 .
C14D H14D 0.9500 .
C15D F27D 1.257(8) .
C15D F16D 1.296(6) .
C15D F18D 1.322(5) .
C15D F26D 1.333(8) .
C15D F17D 1.366(5) .
C15D F28D 1.425(8) .
C2E N1E 1.348(5) .
C2E C3E 1.371(5) .
C2E H2E 0.9500 .
C3E C4E 1.380(6) .
C3E C15E 1.504(5) .
C4E C5E 1.373(6) .
C4E H4E 0.9500 .
C5E C6E 1.386(5) .
C5E H5E 0.9500 .
C6E N1E 1.345(5) .
C6E C7E 1.448(5) .
C7E N8E 1.288(5) .
C7E H7E 0.9500 .
C9E C10E 1.372(5) .
C9E C14E 1.387(4) .
C9E N8E 1.445(4) .
C10E C11E 1.388(5) .
C10E H10E 0.9500 .
C11E C12E 1.400(4) .
C11E H11E 0.9500 .
C12E C13E 1.382(4) .
C13E C14E 1.390(5) .
C13E H13E 0.9500 .
C14E H14E 0.9500 .
C15E F16E 1.311(5) .
C15E F18E 1.325(5) .
C15E F17E 1.332(5) .
C2F N1F 1.340(4) .
C2F C3F 1.375(5) .
C2F H2F 0.9500 .
C3F C4F 1.385(6) .
C3F C15F 1.500(5) .
C4F C5F 1.378(6) .
C4F H4F 0.9500 .
C5F C6F 1.385(5) .
C5F H5F 0.9500 .
C6F N1F 1.355(5) .
C6F C7F 1.445(5) .
C7F N8F 1.287(4) .
C7F H7F 0.9500 .
C9F C10F 1.380(4) .
C9F C14F 1.384(5) .
C9F N8F 1.445(4) .
C10F C11F 1.385(4) .
C10F H10F 0.9500 .
C11F C12F 1.392(4) .
C11F H11F 0.9500 .
C12F C13F 1.383(4) .
C13F C14F 1.394(5) .
C13F H13F 0.9500 .
C14F H14F 0.9500 .
C15F F16F 1.318(5) .
C15F F18F 1.334(5) .
C15F F17F 1.336(5) .
F1G P1G 1.556(6) .
F2G P1G 1.597(6) .
F3G P1G 1.578(6) .
F4G P1G 1.595(5) .
F5G P1G 1.571(6) .
F6G P1G 1.585(6) .
F1H P1H 1.570(10) .
F2H P1H 1.576(10) .
F3H P1H 1.574(10) .
F4H P1H 1.567(10) .
F5H P1H 1.577(10) .
F6H P1H 1.582(10) .
F1H' P1H' 1.598(8) .
F2H' P1H' 1.561(9) .
F3H' P1H' 1.590(8) .
F4H' P1H' 1.583(9) .
F5H' P1H' 1.561(8) .
F6H' P1H' 1.588(12) .
C1I F3I 1.3306 .
C1I F2I 1.3308 .
C1I F1I 1.3354 .
C1I S1I 1.8216 .
O1I S1I 1.4458 .
O2I S1I 1.4481 .
O3I S1I 1.4289 .
F1I' P1I' 1.581(9) .
F2I' P1I' 1.579(9) .
F3I' P1I' 1.569(10) .
F4I' P1I' 1.568(9) .
F5I' P1I' 1.571(9) .
F6I' P1I' 1.570(9) .
C2S N1S 1.131(9) .
C2S C3S 1.524(11) .
C3S H3S1 0.9800 .
C3S H3S2 0.9800 .
C3S H3S3 0.9800 .
C2T N1T 1.137(11) .
C2T C3T 1.530(13) .
C3T H3T1 0.9800 .
C3T H3T2 0.9800 .
C3T H3T3 0.9800 .
C2U N1U 1.132(10) .
C2U C3U 1.513(11) .
C3U H3U1 0.9800 .
C3U H3U2 0.9800 .
C3U H3U3 0.9800 .

loop_
_geom_torsion_atom_site_label_1
_geom_torsion_atom_site_label_2
_geom_torsion_atom_site_label_3
_geom_torsion_atom_site_label_4
_geom_torsion
_geom_torsion_site_symmetry_4
N1A C2A C3A C4A -1.3(8) .
N1A C2A C3A C15A 178.0(4) .
C2A C3A C4A C5A 1.6(9) .
C15A C3A C4A C5A -177.7(5) .
C3A C4A C5A C6A -0.7(9) .
C4A C5A C6A N1A -0.7(8) .
C4A C5A C6A C7A 178.0(5) .
N1A C6A C7A N8A -0.1(6) .
C5A C6A C7A N8A -178.9(5) .
C14A C9A C10A C11A -0.1(7) .
N8A C9A C10A C11A 179.1(4) .
C9A C10A C11A C12A -2.2(8) .
C10A C11A C12A C13A 3.2(7) .
C10A C11A C12A C1 -177.1(4) .
O1 C1 C12A C13A -134.7(4) .
C12B C1 C12A C13A 105.6(4) .
C12C C1 C12A C13A -17.3(5) .
O1 C1 C12A C11A 45.6(5) .
C12B C1 C12A C11A -74.1(4) .
C12C C1 C12A C11A 163.0(4) .
C11A C12A C13A C14A -2.0(7) .
C1 C12A C13A C14A 178.4(4) .
C10A C9A C14A C13A 1.3(8) .
N8A C9A C14A C13A -177.9(4) .
C12A C13A C14A C9A -0.3(8) .
C2A C3A C15A F18A 123.3(5) .
C4A C3A C15A F18A -57.4(7) .
C2A C3A C15A F16A 2.3(7) .
C4A C3A C15A F16A -178.4(6) .
C2A C3A C15A F17A -121.5(5) .
C4A C3A C15A F17A 57.9(7) .
C3A C2A N1A C6A 0.0(7) .
C3A C2A N1A Fe1 -177.7(4) .
C5A C6A N1A C2A 1.0(7) .
C7A C6A N1A C2A -177.8(4) .
C5A C6A N1A Fe1 178.9(4) .
C7A C6A N1A Fe1 0.1(5) .
C6A C7A N8A C9A 178.3(4) .
C6A C7A N8A Fe1 0.1(5) .
C14A C9A N8A C7A 74.1(5) .
C10A C9A N8A C7A -105.1(5) .
C14A C9A N8A Fe1 -107.9(4) .
C10A C9A N8A Fe1 72.9(5) .
N1B C2B C3B C4B 0.6(7) .
N1B C2B C3B C15B 179.2(4) .
C2B C3B C4B C5B -1.1(7) .
C15B C3B C4B C5B -179.7(4) .
C3B C4B C5B C6B 1.0(6) .
C4B C5B C6B N1B -0.4(6) .
C4B C5B C6B C7B -179.3(4) .
N1B C6B C7B N8B -1.2(5) .
C5B C6B C7B N8B 177.9(4) .
C14B C9B C10B C11B -0.3(8) .
N8B C9B C10B C11B 179.7(4) .
C9B C10B C11B C12B -1.7(8) .
C10B C11B C12B C13B 2.9(7) .
C10B C11B C12B C1 -179.0(4) .
O1 C1 C12B C13B -150.6(4) .
C12A C1 C12B C13B -31.6(5) .
C12C C1 C12B C13B 92.7(5) .
O1 C1 C12B C11B 31.4(5) .
C12A C1 C12B C11B 150.3(4) .
C12C C1 C12B C11B -85.3(4) .
C11B C12B C13B C14B -2.1(8) .
C1 C12B C13B C14B 179.7(5) .
C10B C9B C14B C13B 1.1(8) .
N8B C9B C14B C13B -178.9(4) .
C12B C13B C14B C9B 0.2(8) .
C2B C3B C15B F17B -99.4(5) .
C4B C3B C15B F17B 79.2(5) .
C2B C3B C15B F18B 140.2(4) .
C4B C3B C15B F18B -41.2(6) .
C2B C3B C15B F16B 21.4(6) .
C4B C3B C15B F16B -160.0(4) .
C3B C2B N1B C6B 0.0(6) .
C3B C2B N1B Fe2 -179.1(3) .
C5B C6B N1B C2B -0.1(6) .
C7B C6B N1B C2B 178.9(3) .
C5B C6B N1B Fe2 179.1(3) .
C7B C6B N1B Fe2 -1.9(4) .
C6B C7B N8B C9B 179.1(3) .
C6B C7B N8B Fe2 3.7(4) .
C10B C9B N8B C7B -95.4(5) .
C14B C9B N8B C7B 84.6(5) .
C10B C9B N8B Fe2 79.4(5) .
C14B C9B N8B Fe2 -100.6(4) .
N1C C2C C3C C4C -0.1(11) .
N1C C2C C3C C15C -177.2(5) .
C2C C3C C4C C5C 2.6(13) .
C15C C3C C4C C5C 179.7(8) .
C3C C4C C5C C6C -3.3(14) .
C4C C5C C6C N1C 1.6(12) .
C4C C5C C6C C7C -175.9(7) .
N1C C6C C7C N8C -0.8(7) .
C5C C6C C7C N8C 176.9(6) .
C14C C9C C10C C11C -3.5(8) .
N8C C9C C10C C11C 175.4(5) .
C9C C10C C11C C12C 0.8(9) .
C10C C11C C12C C13C 2.1(8) .
C10C C11C C12C C1 -177.6(5) .
O1 C1 C12C C11C 24.8(5) .
C12A C1 C12C C11C -93.5(4) .
C12B C1 C12C C11C 143.2(4) .
O1 C1 C12C C13C -154.9(4) .
C12A C1 C12C C13C 86.8(4) .
C12B C1 C12C C13C -36.5(5) .
C11C C12C C13C C14C -2.4(7) .
C1 C12C C13C C14C 177.3(4) .
C10C C9C C14C C13C 3.2(7) .
N8C C9C C14C C13C -175.7(4) .
C12C C13C C14C C9C -0.3(8) .
C2C C3C C15C F16C -12.9(13) .
C4C C3C C15C F16C 169.9(11) .
C2C C3C C15C F28C 141.8(12) .
C4C C3C C15C F28C -35.4(13) .
C2C C3C C15C F26C 12.6(13) .
C4C C3C C15C F26C -164.6(12) .
C2C C3C C15C F17C -143.0(11) .
C4C C3C C15C F17C 39.9(12) .
C2C C3C C15C F27C -101.1(11) .
C4C C3C C15C F27C 81.7(11) .
C2C C3C C15C F18C 105.7(10) .
C4C C3C C15C F18C -71.5(11) .
C3C C2C N1C C6C -1.7(8) .
C3C C2C N1C Fe2 176.3(4) 2_556
C5C C6C N1C C2C 0.9(8) .
C7C C6C N1C C2C 178.7(4) .
C5C C6C N1C Fe2 -177.3(6) 2_556
C7C C6C N1C Fe2 0.4(5) 2_556
C6C C7C N8C C9C 177.4(4) .
C6C C7C N8C Fe2 0.8(6) 2_556
C14C C9C N8C C7C 80.7(5) .
C10C C9C N8C C7C -98.2(5) .
C14C C9C N8C Fe2 -103.2(4) 2_556
C10C C9C N8C Fe2 77.8(5) 2_556
N1D C2D C3D C4D -0.5(9) .
N1D C2D C3D C15D 179.9(5) .
C2D C3D C4D C5D 0.9(10) .
C15D C3D C4D C5D -179.5(6) .
C3D C4D C5D C6D -0.8(10) .
C4D C5D C6D N1D 0.3(9) .
C4D C5D C6D C7D -178.4(6) .
N1D C6D C7D N8D -1.2(7) .
C5D C6D C7D N8D 177.7(5) .
C14D C9D C10D C11D -1.1(7) .
N8D C9D C10D C11D 174.8(4) .
C9D C10D C11D C12D -0.7(7) .
C10D C11D C12D C13D 2.5(7) .
C10D C11D C12D C2 -178.6(4) .
O2 C2 C12D C13D -147.8(4) .
C12E C2 C12D C13D 92.8(4) .
C12F C2 C12D C13D -31.9(5) .
O2 C2 C12D C11D 33.4(5) .
C12E C2 C12D C11D -86.0(4) .
C12F C2 C12D C11D 149.3(4) .
C11D C12D C13D C14D -2.6(6) .
C2 C12D C13D C14D 178.5(4) .
C10D C9D C14D C13D 1.0(6) .
N8D C9D C14D C13D -175.0(4) .
C12D C13D C14D C9D 0.9(7) .
C2D C3D C15D F27D -131.4(11) .
C4D C3D C15D F27D 49.0(12) .
C2D C3D C15D F16D 40.0(9) .
C4D C3D C15D F16D -139.7(8) .
C2D C3D C15D F18D 174.0(7) .
C4D C3D C15D F18D -5.6(9) .
C2D C3D C15D F26D 8.1(10) .
C4D C3D C15D F26D -171.5(9) .
C2D C3D C15D F17D -77.4(7) .
C4D C3D C15D F17D 102.9(7) .
C2D C3D C15D F28D 112.7(8) .
C4D C3D C15D F28D -66.9(9) .
C5D C6D N1D C2D 0.1(8) .
C7D C6D N1D C2D 179.0(4) .
C5D C6D N1D Fe1 -179.5(5) .
C7D C6D N1D Fe1 -0.7(5) .
C3D C2D N1D C6D -0.1(8) .
C3D C2D N1D Fe1 179.5(4) .
C6D C7D N8D C9D 179.0(4) .
C6D C7D N8D Fe1 2.5(6) .
C10D C9D N8D C7D -96.2(5) .
C14D C9D N8D C7D 79.7(5) .
C10D C9D N8D Fe1 79.7(5) .
C14D C9D N8D Fe1 -104.4(4) .
N1E C2E C3E C4E 1.2(10) .
N1E C2E C3E C15E 179.3(5) .
C2E C3E C4E C5E -0.7(11) .
C15E C3E C4E C5E -178.8(7) .
C3E C4E C5E C6E -0.4(12) .
C4E C5E C6E N1E 1.1(10) .
C4E C5E C6E C7E -178.9(6) .
N1E C6E C7E N8E -0.2(7) .
C5E C6E C7E N8E 179.8(6) .
C14E C9E C10E C11E 0.4(6) .
N8E C9E C10E C11E 178.1(4) .
C9E C10E C11E C12E -0.8(6) .
C10E C11E C12E C13E 1.6(6) .
C10E C11E C12E C2 -177.2(4) .
O2 C2 C12E C13E -147.0(3) .
C12D C2 C12E C13E -25.6(5) .
C12F C2 C12E C13E 97.1(4) .
O2 C2 C12E C11E 31.7(4) .
C12D C2 C12E C11E 153.1(3) .
C12F C2 C12E C11E -84.1(4) .
C11E C12E C13E C14E -2.0(6) .
C2 C12E C13E C14E 176.8(4) .
C10E C9E C14E C13E -0.7(6) .
N8E C9E C14E C13E -178.5(4) .
C12E C13E C14E C9E 1.5(7) .
C2E C3E C15E F16E 7.7(9) .
C4E C3E C15E F16E -174.2(7) .
C2E C3E C15E F18E 129.6(7) .
C4E C3E C15E F18E -52.3(9) .
C2E C3E C15E F17E -112.9(7) .
C4E C3E C15E F17E 65.2(8) .
C5E C6E N1E C2E -0.7(8) .
C7E C6E N1E C2E 179.3(5) .
C5E C6E N1E Fe1 179.3(5) 2_556
C7E C6E N1E Fe1 -0.7(5) 2_556
C3E C2E N1E C6E -0.5(8) .
C3E C2E N1E Fe1 179.5(4) 2_556
C6E C7E N8E C9E -178.1(4) .
C6E C7E N8E Fe1 0.9(6) 2_556
C10E C9E N8E C7E -106.6(5) .
C14E C9E N8E C7E 71.1(5) .
C10E C9E N8E Fe1 74.5(5) 2_556
C14E C9E N8E Fe1 -107.7(4) 2_556
N1F C2F C3F C4F 0.0(8) .
N1F C2F C3F C15F 178.9(4) .
C2F C3F C4F C5F -1.0(9) .
C15F C3F C4F C5F -179.9(5) .
C3F C4F C5F C6F 1.0(9) .
C4F C5F C6F N1F 0.0(9) .
C4F C5F C6F C7F 179.4(5) .
N1F C6F C7F N8F 0.9(6) .
C5F C6F C7F N8F -178.6(5) .
C14F C9F C10F C11F -1.1(6) .
N8F C9F C10F C11F 177.5(3) .
C9F C10F C11F C12F -0.8(5) .
C10F C11F C12F C13F 2.1(5) .
C10F C11F C12F C2 -177.0(3) .
O2 C2 C12F C13F -122.5(4) .
C12E C2 C12F C13F -5.4(5) .
C12D C2 C12F C13F 118.3(4) .
O2 C2 C12F C11F 56.6(4) .
C12E C2 C12F C11F 173.6(3) .
C12D C2 C12F C11F -62.6(4) .
C11F C12F C13F C14F -1.7(6) .
C2 C12F C13F C14F 177.3(3) .
C10F C9F C14F C13F 1.5(6) .
N8F C9F C14F C13F -177.1(4) .
C12F C13F C14F C9F -0.1(6) .
C2F C3F C15F F16F 8.5(7) .
C4F C3F C15F F16F -172.5(5) .
C2F C3F C15F F18F 130.3(5) .
C4F C3F C15F F18F -50.7(7) .
C2F C3F C15F F17F -111.5(5) .
C4F C3F C15F F17F 67.5(7) .
C3F C2F N1F C6F 1.0(7) .
C3F C2F N1F Fe2 -178.4(4) .
C5F C6F N1F C2F -1.0(7) .
C7F C6F N1F C2F 179.6(4) .
C5F C6F N1F Fe2 178.5(4) .
C7F C6F N1F Fe2 -0.9(5) .
C6F C7F N8F C9F -177.5(4) .
C6F C7F N8F Fe2 -0.4(5) .
C10F C9F N8F C7F -124.2(4) .
C14F C9F N8F C7F 54.4(5) .
C10F C9F N8F Fe2 59.2(5) .
C14F C9F N8F Fe2 -122.2(4) .
F3I C1I S1I O3I -177.2 .
F2I C1I S1I O3I -57.2 .
F1I C1I S1I O3I 63.4 .
F3I C1I S1I O1I -55.3 .
F2I C1I S1I O1I 64.6 .
F1I C1I S1I O1I -174.7 .
F3I C1I S1I O2I 63.2 .
F2I C1I S1I O2I -176.9 .
F1I C1I S1I O2I -56.2 .
